data_7041655
loop_
_publ_author_name
'Kameo, Hajime'
'Ito, Yutaka'
'Shimogawa, Ryuichi'
'Koizumi, Asuka'
'Chikamori, Hiroki'
'Fujimoto, Junko'
'Suzuki, Hiroharu'
'Takao, Toshiro'

_publ_section_title
;
 Synthesis and characterisation of tetranuclear ruthenium polyhydrido
 clusters with pseudo-tetrahedral geometry.
;
_journal_issue 17
_journal_name_full 'Dalton transactions (Cambridge, England : 2003)'
_journal_page_first 5631
_journal_page_last 5643
_journal_paper_doi 10.1039/c6dt04523e
_journal_volume 46
_journal_year 2017
_chemical_formula_sum 'C44 H72 Ru4'
_chemical_formula_weight 1005.29
_space_group_crystal_system orthorhombic
_space_group_IT_number 62
_space_group_name_Hall '-P 2ac 2n'
_space_group_name_H-M_alt 'P n m a'
_symmetry_space_group_name_Hall '-P 2ac 2n'
_symmetry_space_group_name_H-M 'P n m a'
_atom_sites_solution_hydrogens mixed
_audit_creation_method SHELXL-2016/6
_audit_update_record
;
2016-11-29 deposited with the CCDC.
2017-01-10 downloaded from the CCDC.
;
_cell_angle_alpha 90
_cell_angle_beta 90
_cell_angle_gamma 90
_cell_formula_units_Z 4
_cell_length_a 15.2441(3)
_cell_length_b 17.0861(5)
_cell_length_c 16.0747(3)
_cell_measurement_reflns_used 46200
_cell_measurement_temperature 153(2)
_cell_measurement_theta_max 27.482
_cell_measurement_theta_min 3.013
_cell_volume 4186.85(17)
_computing_cell_refinement 'RAPID AUTO (Rigaku, 2006)'
_computing_data_collection 'RAPID AUTO (Rigaku, 2006)'
_computing_data_reduction 'RAPID AUTO (Rigaku, 2006)'
_computing_molecular_graphics 'ORTEX (P.McArdle, 1995)'
_computing_publication_material 'SHELXL-2016/6 (Sheldrick, 2016)'
_computing_structure_refinement 'SHELXL-2016/6 (Sheldrick, 2016)'
_computing_structure_solution 'SHELXT-2014/5 (Sheldrick, 2014)'
_diffrn_ambient_temperature 153(2)
_diffrn_detector_area_resol_mean 10
_diffrn_measured_fraction_theta_full 0.995
_diffrn_measured_fraction_theta_max 0.993
_diffrn_measurement_device_type 'Rigaku R-AXIS RAPID Imaging Plate'
_diffrn_measurement_method \w
_diffrn_radiation_type MoK\a
_diffrn_radiation_wavelength 0.71069
_diffrn_reflns_av_R_equivalents 0.0888
_diffrn_reflns_av_unetI/netI 0.0587
_diffrn_reflns_Laue_measured_fraction_full 0.995
_diffrn_reflns_Laue_measured_fraction_max 0.993
_diffrn_reflns_limit_h_max 16
_diffrn_reflns_limit_h_min -19
_diffrn_reflns_limit_k_max 22
_diffrn_reflns_limit_k_min -22
_diffrn_reflns_limit_l_max 20
_diffrn_reflns_limit_l_min -20
_diffrn_reflns_number 44573
_diffrn_reflns_point_group_measured_fraction_full 0.995
_diffrn_reflns_point_group_measured_fraction_max 0.993
_diffrn_reflns_theta_full 25.240
_diffrn_reflns_theta_max 27.482
_diffrn_reflns_theta_min 3.013
_diffrn_source 'Rigaku Rotating Anode Ultrax18'
_exptl_absorpt_coefficient_mu 1.444
_exptl_absorpt_correction_T_max 0.8436
_exptl_absorpt_correction_T_min 0.7186
_exptl_absorpt_correction_type numerical
_exptl_absorpt_process_details 'NUMABS (Rigaku, 1999)'
_exptl_crystal_colour black
_exptl_crystal_density_diffrn 1.595
_exptl_crystal_density_meas ?
_exptl_crystal_description block
_exptl_crystal_F_000 2048
_exptl_crystal_size_max 0.341
_exptl_crystal_size_mid 0.133
_exptl_crystal_size_min 0.131
_refine_diff_density_max 0.717
_refine_diff_density_min -0.603
_refine_diff_density_rms 0.102
_refine_ls_extinction_method none
_refine_ls_goodness_of_fit_ref 1.048
_refine_ls_hydrogen_treatment mixed
_refine_ls_matrix_type full
_refine_ls_number_parameters 249
_refine_ls_number_reflns 4934
_refine_ls_number_restraints 0
_refine_ls_restrained_S_all 1.048
_refine_ls_R_factor_all 0.0272
_refine_ls_R_factor_gt 0.0264
_refine_ls_shift/su_max 0.004
_refine_ls_shift/su_mean 0.000
_refine_ls_structure_factor_coef Fsqd
_refine_ls_weighting_details 'w=1/[\s^2^(Fo^2^)+(0.0266P)^2^+4.4505P] where P=(Fo^2^+2Fc^2^)/3'
_refine_ls_weighting_scheme calc
_refine_ls_wR_factor_gt 0.0692
_refine_ls_wR_factor_ref 0.0699
_reflns_Friedel_coverage 0.000
_reflns_number_gt 4777
_reflns_number_total 4934
_reflns_threshold_expression 'I > 2\s(I)'
_cod_data_source_file c6dt04523e7.cif
_cod_data_source_block 10-CpEt
_cod_depositor_comments
;
The following automatic conversions were performed:

'_exptl_absorpt_correction_type' value 'Numerical' changed to
'numerical' according to
/usr/data/users/saulius/crontab/automatic-downloads/rss-feeds/RSC/lib/dictionaries/cif_core.dic
dictionary named 'cif_core.dic' version 2.4.2 from 2011-04-26.

'_exptl_crystal_density_meas' value 'not measured' was changed to '?'
- the value is perceived as not measured.

Automatic conversion script
Id: cif_fix_values 4268 2015-11-12 08:31:59Z antanas 

 Adding full bibliography for 7041655--7041659.cif.
;
_cod_database_code 7041655
_shelx_shelxl_version_number 2016/6
_shelx_space_group_comment
;
The symmetry employed for this shelxl refinement is uniquely defined
by the following loop, which should always be used as a source of
symmetry information in preference to the above space-group names.
They are only intended as comments.
;
_shelx_estimated_absorpt_t_min 0.639
_shelx_estimated_absorpt_t_max 0.833

loop_
_space_group_symop_operation_xyz
'x, y, z'
'-x+1/2, -y, z+1/2'
'-x, y+1/2, -z'
'x+1/2, -y+1/2, -z+1/2'
'-x, -y, -z'
'x-1/2, y, -z-1/2'
'x, -y-1/2, z'
'-x-1/2, y-1/2, z-1/2'

loop_
_atom_site_label
_atom_site_type_symbol
_atom_site_fract_x
_atom_site_fract_y
_atom_site_fract_z
_atom_site_U_iso_or_equiv
_atom_site_adp_type
_atom_site_occupancy
_atom_site_site_symmetry_order
_atom_site_calc_flag
_atom_site_refinement_flags_posn
_atom_site_refinement_flags_adp
_atom_site_refinement_flags_occupancy
Ru1 Ru 0.23578(2) 0.33155(2) 0.50292(2) 0.01370(7) Uani 1 1 d . . .
Ru2 Ru 0.35366(2) 0.250000 0.40212(2) 0.01259(7) Uani 1 2 d S T P
Ru3 Ru 0.37492(2) 0.250000 0.57476(2) 0.01356(7) Uani 1 2 d S T P
C1 C 0.10199(15) 0.38031(14) 0.50513(13) 0.0204(4) Uani 1 1 d . . .
C2 C 0.15028(15) 0.41357(13) 0.43678(13) 0.0208(4) Uani 1 1 d . . .
C3 C 0.22241(15) 0.45583(13) 0.46985(15) 0.0227(4) Uani 1 1 d . . .
C4 C 0.22099(15) 0.44815(13) 0.55851(14) 0.0236(5) Uani 1 1 d . . .
C5 C 0.14695(15) 0.40163(13) 0.58022(14) 0.0228(5) Uani 1 1 d . . .
C6 C 0.01268(18) 0.34515(16) 0.50060(17) 0.0328(6) Uani 1 1 d . . .
H6A H 0.004496 0.308748 0.547877 0.039 Uiso 1 1 calc R U .
H6B H 0.007179 0.314677 0.448477 0.039 Uiso 1 1 calc R U .
C7 C -0.05943(17) 0.40856(17) 0.50312(19) 0.0404(7) Uani 1 1 d . . .
H7A H -0.117247 0.383514 0.501892 0.061 Uiso 1 1 calc R U .
H7B H -0.053259 0.443097 0.454795 0.061 Uiso 1 1 calc R U .
H7C H -0.053554 0.439328 0.554270 0.061 Uiso 1 1 calc R U .
C8 C 0.12247(18) 0.40965(16) 0.34755(15) 0.0338(6) Uani 1 1 d . . .
H8A H 0.173221 0.419512 0.311623 0.051 Uiso 1 1 calc R U .
H8B H 0.077359 0.449298 0.337013 0.051 Uiso 1 1 calc R U .
H8C H 0.098627 0.357587 0.335601 0.051 Uiso 1 1 calc R U .
C9 C 0.2836(2) 0.50974(15) 0.42429(19) 0.0404(7) Uani 1 1 d . . .
H9A H 0.344339 0.493403 0.434162 0.061 Uiso 1 1 calc R U .
H9B H 0.275403 0.563378 0.444433 0.061 Uiso 1 1 calc R U .
H9C H 0.270992 0.507613 0.364555 0.061 Uiso 1 1 calc R U .
C10 C 0.27881(19) 0.49512(17) 0.61583(19) 0.0431(7) Uani 1 1 d . . .
H10A H 0.276987 0.472363 0.671771 0.065 Uiso 1 1 calc R U .
H10B H 0.257800 0.549287 0.617966 0.065 Uiso 1 1 calc R U .
H10C H 0.339235 0.494249 0.595054 0.065 Uiso 1 1 calc R U .
C11 C 0.11645(19) 0.38344(18) 0.66636(16) 0.0409(7) Uani 1 1 d . . .
H11A H 0.166593 0.384478 0.704497 0.061 Uiso 1 1 calc R U .
H11B H 0.089546 0.331358 0.667285 0.061 Uiso 1 1 calc R U .
H11C H 0.073187 0.422557 0.683835 0.061 Uiso 1 1 calc R U .
C12 C 0.34450(19) 0.250000 0.26663(17) 0.0190(6) Uani 1 2 d S T P
C13 C 0.39196(14) 0.31802(13) 0.29196(12) 0.0185(4) Uani 1 1 d . . .
C14 C 0.46977(13) 0.29168(12) 0.33459(11) 0.0172(4) Uani 1 1 d . . .
C15 C 0.2631(2) 0.250000 0.21284(19) 0.0278(7) Uani 1 2 d S T P
C16 C 0.2884(3) 0.250000 0.1204(2) 0.0401(9) Uani 1 2 d S T P
C17 C 0.37551(17) 0.40034(14) 0.26505(15) 0.0299(5) Uani 1 1 d . . .
H17A H 0.402427 0.436457 0.304943 0.045 Uiso 1 1 calc R U .
H17B H 0.312169 0.409871 0.262677 0.045 Uiso 1 1 calc R U .
H17C H 0.401144 0.408741 0.209854 0.045 Uiso 1 1 calc R U .
C18 C 0.54081(15) 0.34577(14) 0.36460(14) 0.0259(5) Uani 1 1 d . . .
H18A H 0.516686 0.381577 0.406371 0.039 Uiso 1 1 calc R U .
H18B H 0.563740 0.375991 0.317573 0.039 Uiso 1 1 calc R U .
H18C H 0.588327 0.314993 0.389435 0.039 Uiso 1 1 calc R U .
C19 C 0.5141(2) 0.250000 0.60623(18) 0.0226(6) Uani 1 2 d S T P
C20 C 0.47356(14) 0.18211(14) 0.64264(13) 0.0216(4) Uani 1 1 d . . .
C21 C 0.40845(14) 0.20812(13) 0.70008(12) 0.0201(4) Uani 1 1 d . . .
C22 C 0.5978(2) 0.250000 0.5573(2) 0.0345(9) Uani 1 2 d S T P
C23 C 0.6772(2) 0.250000 0.6152(2) 0.0423(10) Uani 1 2 d S T P
H23A H 0.684312 0.302118 0.639721 0.064 Uiso 0.5 1 calc R U P
H23B H 0.729918 0.236430 0.583455 0.064 Uiso 0.5 1 calc R U P
H23C H 0.668257 0.211452 0.659529 0.064 Uiso 0.5 1 calc R U P
C24 C 0.50113(17) 0.09950(16) 0.62616(16) 0.0337(6) Uani 1 1 d . . .
H24A H 0.503800 0.090573 0.565990 0.051 Uiso 1 1 calc R U .
H24B H 0.458523 0.063516 0.651082 0.051 Uiso 1 1 calc R U .
H24C H 0.559111 0.090321 0.650607 0.051 Uiso 1 1 calc R U .
C25 C 0.35793(17) 0.15899(15) 0.76078(15) 0.0302(5) Uani 1 1 d . . .
H25A H 0.295296 0.171217 0.756321 0.045 Uiso 1 1 calc R U .
H25B H 0.378185 0.170163 0.817406 0.045 Uiso 1 1 calc R U .
H25C H 0.367295 0.103475 0.748266 0.045 Uiso 1 1 calc R U .
H1 H 0.3562(19) 0.3119(18) 0.4886(15) 0.025(7) Uiso 1 1 d . . .
H2 H 0.226(3) 0.250000 0.426(3) 0.062(16) Uiso 1 2 d S . P
H3 H 0.252(3) 0.250000 0.578(3) 0.048(13) Uiso 1 2 d S . P

loop_
_atom_site_aniso_label
_atom_site_aniso_U_11
_atom_site_aniso_U_22
_atom_site_aniso_U_33
_atom_site_aniso_U_23
_atom_site_aniso_U_13
_atom_site_aniso_U_12
Ru1 0.01166(11) 0.01452(10) 0.01492(10) -0.00075(5) 0.00105(5) 0.00277(6)
Ru2 0.01068(12) 0.01540(12) 0.01170(12) 0.000 0.00163(7) 0.000
Ru3 0.00941(12) 0.01862(12) 0.01265(12) 0.000 -0.00067(7) 0.000
C1 0.0151(10) 0.0149(10) 0.0313(12) -0.0008(8) 0.0025(8) 0.0065(8)
C2 0.0215(11) 0.0178(10) 0.0230(11) 0.0007(8) -0.0001(8) 0.0084(8)
C3 0.0216(11) 0.0146(10) 0.0319(12) 0.0000(9) 0.0058(9) 0.0037(8)
C4 0.0210(11) 0.0204(10) 0.0293(12) -0.0087(9) -0.0018(9) 0.0063(9)
C5 0.0228(12) 0.0223(11) 0.0233(11) 0.0010(8) 0.0054(8) 0.0126(9)
C6 0.0208(13) 0.0162(12) 0.0613(18) -0.0037(10) 0.0035(10) 0.0035(10)
C7 0.0140(12) 0.0246(13) 0.082(2) -0.0111(12) -0.0003(11) 0.0007(10)
C8 0.0378(14) 0.0394(14) 0.0243(12) -0.0014(10) -0.0063(10) 0.0151(11)
C9 0.0374(15) 0.0232(12) 0.0606(18) 0.0032(12) 0.0210(13) -0.0024(11)
C10 0.0384(15) 0.0362(15) 0.0547(17) -0.0247(13) -0.0162(13) 0.0083(12)
C11 0.0438(17) 0.0494(17) 0.0293(14) 0.0058(11) 0.0159(11) 0.0205(13)
C12 0.0166(14) 0.0298(16) 0.0106(13) 0.000 0.0016(10) 0.000
C13 0.0185(10) 0.0243(11) 0.0128(9) 0.0028(7) 0.0040(7) 0.0006(8)
C14 0.0150(9) 0.0244(11) 0.0121(9) 0.0008(7) 0.0036(7) -0.0026(8)
C15 0.0185(16) 0.049(2) 0.0157(15) 0.000 -0.0029(11) 0.000
C16 0.0294(19) 0.075(3) 0.0160(15) 0.000 -0.0026(13) 0.000
C17 0.0331(13) 0.0273(12) 0.0294(12) 0.0084(10) 0.0074(9) 0.0037(10)
C18 0.0233(11) 0.0338(12) 0.0207(11) 0.0001(9) 0.0010(8) -0.0100(10)
C19 0.0128(14) 0.0401(18) 0.0148(14) 0.000 -0.0047(10) 0.000
C20 0.0150(10) 0.0327(12) 0.0170(10) -0.0002(8) -0.0065(7) 0.0047(9)
C21 0.0172(10) 0.0280(11) 0.0150(9) 0.0019(8) -0.0030(7) 0.0004(8)
C22 0.0118(15) 0.072(3) 0.0191(15) 0.000 -0.0014(12) 0.000
C23 0.0149(16) 0.082(3) 0.0301(18) 0.000 -0.0024(13) 0.000
C24 0.0289(13) 0.0369(14) 0.0353(13) -0.0059(11) -0.0076(10) 0.0144(11)
C25 0.0317(13) 0.0363(13) 0.0227(12) 0.0058(10) 0.0016(9) -0.0051(10)

loop_
_atom_type_symbol
_atom_type_description
_atom_type_scat_dispersion_real
_atom_type_scat_dispersion_imag
_atom_type_scat_source
C C 0.0033 0.0016 'International Tables Vol C Tables 4.2.6.8 and 6.1.1.4'
H H 0.0000 0.0000 'International Tables Vol C Tables 4.2.6.8 and 6.1.1.4'
Ru Ru -1.2594 0.8363 'International Tables Vol C Tables 4.2.6.8 and 6.1.1.4'

loop_
_geom_angle_atom_site_label_1
_geom_angle_atom_site_label_2
_geom_angle_atom_site_label_3
_geom_angle
_geom_angle_site_symmetry_1
_geom_angle_site_symmetry_3
C2 Ru1 C5 63.78(8) . .
C2 Ru1 C4 63.62(8) . .
C5 Ru1 C4 37.86(9) . .
C2 Ru1 C3 37.73(9) . .
C5 Ru1 C3 63.42(8) . .
C4 Ru1 C3 38.03(9) . .
C2 Ru1 C1 38.26(8) . .
C5 Ru1 C1 38.10(8) . .
C4 Ru1 C1 63.59(8) . .
C3 Ru1 C1 63.44(8) . .
C2 Ru1 Ru1 129.80(6) . 7_565
C5 Ru1 Ru1 123.09(6) . 7_565
C4 Ru1 Ru1 155.17(6) . 7_565
C3 Ru1 Ru1 164.99(6) . 7_565
C1 Ru1 Ru1 112.22(6) . 7_565
C2 Ru1 Ru3 166.89(6) . .
C5 Ru1 Ru3 120.51(6) . .
C4 Ru1 Ru3 111.29(6) . .
C3 Ru1 Ru3 130.80(6) . .
C1 Ru1 Ru3 152.42(6) . .
Ru1 Ru1 Ru3 60.017(4) 7_565 .
C2 Ru1 Ru2 114.88(6) . .
C5 Ru1 Ru2 176.82(6) . .
C4 Ru1 Ru2 139.05(6) . .
C3 Ru1 Ru2 113.66(6) . .
C1 Ru1 Ru2 142.54(6) . .
Ru1 Ru1 Ru2 60.062(4) 7_565 .
Ru3 Ru1 Ru2 60.091(7) . .
C2 Ru1 H1 129.5(8) . .
C5 Ru1 H1 140.3(8) . .
C4 Ru1 H1 108.2(9) . .
C3 Ru1 H1 103.5(9) . .
C1 Ru1 H1 166.7(9) . .
Ru1 Ru1 H1 79.7(9) 7_565 .
Ru3 Ru1 H1 38.6(8) . .
Ru2 Ru1 H1 38.0(8) . .
C2 Ru1 H2 96.2(13) . .
C5 Ru1 H2 136.9(16) . .
C4 Ru1 H2 159.7(13) . .
C3 Ru1 H2 123.7(12) . .
C1 Ru1 H2 102.5(16) . .
Ru1 Ru1 H2 41.7(12) 7_565 .
Ru3 Ru1 H2 87.9(14) . .
Ru2 Ru1 H2 45.4(16) . .
H1 Ru1 H2 82.3(18) . .
C2 Ru1 H3 150.8(15) . .
C5 Ru1 H3 97.1(13) . .
C4 Ru1 H3 115.5(11) . .
C3 Ru1 H3 153.3(11) . .
C1 Ru1 H3 113.3(15) . .
Ru1 Ru1 H3 41.4(11) 7_565 .
Ru3 Ru1 H3 42.0(15) . .
Ru2 Ru1 H3 85.2(13) . .
H1 Ru1 H3 79.4(17) . .
H2 Ru1 H3 83.0(18) . .
C12 Ru2 C14 63.78(9) . .
C12 Ru2 C14 63.78(9) . 7_565
C14 Ru2 C14 37.86(11) . 7_565
C12 Ru2 C13 38.07(7) . .
C14 Ru2 C13 38.33(7) . .
C14 Ru2 C13 63.82(7) 7_565 .
C12 Ru2 C13 38.07(7) . 7_565
C14 Ru2 C13 63.82(7) . 7_565
C14 Ru2 C13 38.33(7) 7_565 7_565
C13 Ru2 C13 63.87(11) . 7_565
C12 Ru2 Ru1 122.54(6) . 7_565
C14 Ru2 Ru1 165.43(5) . 7_565
C14 Ru2 Ru1 130.09(5) 7_565 7_565
C13 Ru2 Ru1 154.52(6) . 7_565
C13 Ru2 Ru1 112.01(6) 7_565 7_565
C12 Ru2 Ru1 122.54(6) . .
C14 Ru2 Ru1 130.09(5) . .
C14 Ru2 Ru1 165.43(5) 7_565 .
C13 Ru2 Ru1 112.01(6) . .
C13 Ru2 Ru1 154.52(6) 7_565 .
Ru1 Ru2 Ru1 59.874(8) 7_565 .
C12 Ru2 Ru3 177.01(8) . .
C14 Ru2 Ru3 113.43(5) . .
C14 Ru2 Ru3 113.43(5) 7_565 .
C13 Ru2 Ru3 140.33(6) . .
C13 Ru2 Ru3 140.33(6) 7_565 .
Ru1 Ru2 Ru3 59.886(6) 7_565 .
Ru1 Ru2 Ru3 59.886(6) . .
C12 Ru2 H1 142.7(9) . .
C14 Ru2 H1 100.3(10) . .
C14 Ru2 H1 124.9(10) 7_565 .
C13 Ru2 H1 108.4(9) . .
C13 Ru2 H1 162.9(10) 7_565 .
Ru1 Ru2 H1 81.6(9) 7_565 .
Ru1 Ru2 H1 41.4(10) . .
Ru3 Ru2 H1 37.5(9) . .
C12 Ru2 H2 97.6(15) . .
C14 Ru2 H2 152.6(11) . .
C14 Ru2 H2 152.6(11) 7_565 .
C13 Ru2 H2 114.7(12) . .
C13 Ru2 H2 114.7(12) 7_565 .
Ru1 Ru2 H2 41.9(10) 7_565 .
Ru1 Ru2 H2 41.9(10) . .
Ru3 Ru2 H2 85.4(15) . .
H1 Ru2 H2 82.3(15) . .
C19 Ru3 C20 38.43(7) . .
C19 Ru3 C20 38.43(7) . 7_565
C20 Ru3 C20 63.96(12) . 7_565
C19 Ru3 C21 63.98(9) . 7_565
C20 Ru3 C21 63.65(8) . 7_565
C20 Ru3 C21 37.94(8) 7_565 7_565
C19 Ru3 C21 63.98(9) . .
C20 Ru3 C21 37.94(8) . .
C20 Ru3 C21 63.65(8) 7_565 .
C21 Ru3 C21 38.00(11) 7_565 .
C19 Ru3 Ru1 146.72(3) . 7_565
C20 Ru3 Ru1 117.64(6) . 7_565
C20 Ru3 Ru1 173.35(6) 7_565 7_565
C21 Ru3 Ru1 135.99(6) 7_565 7_565
C21 Ru3 Ru1 113.19(6) . 7_565
C19 Ru3 Ru1 146.72(3) . .
C20 Ru3 Ru1 173.35(6) . .
C20 Ru3 Ru1 117.64(6) 7_565 .
C21 Ru3 Ru1 113.19(6) 7_565 .
C21 Ru3 Ru1 135.99(6) . .
Ru1 Ru3 Ru1 59.965(8) 7_565 .
C19 Ru3 Ru2 110.07(8) . .
C20 Ru3 Ru2 125.06(6) . .
C20 Ru3 Ru2 125.06(6) 7_565 .
C21 Ru3 Ru2 159.60(6) 7_565 .
C21 Ru3 Ru2 159.60(6) . .
Ru1 Ru3 Ru2 60.022(6) 7_565 .
Ru1 Ru3 Ru2 60.023(6) . .
C19 Ru3 H1 109.8(10) . .
C20 Ru3 H1 145.0(10) . .
C20 Ru3 H1 100.6(10) 7_565 .
C21 Ru3 H1 124.1(9) 7_565 .
C21 Ru3 H1 162.1(9) . .
Ru1 Ru3 H1 81.5(10) 7_565 .
Ru1 Ru3 H1 41.6(9) . .
Ru2 Ru3 H1 37.1(9) . .
C19 Ru3 H3 165.1(14) . .
C20 Ru3 H3 132.3(10) . .
C20 Ru3 H3 132.3(10) 7_565 .
C21 Ru3 H3 102.0(13) 7_565 .
C21 Ru3 H3 102.0(13) . .
Ru1 Ru3 H3 41.4(9) 7_565 .
Ru1 Ru3 H3 41.4(9) . .
Ru2 Ru3 H3 84.8(14) . .
H1 Ru3 H3 81.9(15) . .
C5 C1 C2 107.3(2) . .
C5 C1 C6 125.4(2) . .
C2 C1 C6 126.1(2) . .
C5 C1 Ru1 70.58(12) . .
C2 C1 Ru1 70.34(12) . .
C6 C1 Ru1 133.84(17) . .
C3 C2 C1 108.13(19) . .
C3 C2 C8 127.0(2) . .
C1 C2 C8 124.7(2) . .
C3 C2 Ru1 71.48(12) . .
C1 C2 Ru1 71.40(12) . .
C8 C2 Ru1 127.24(16) . .
C2 C3 C4 108.34(19) . .
C2 C3 C9 127.7(2) . .
C4 C3 C9 123.5(2) . .
C2 C3 Ru1 70.78(12) . .
C4 C3 Ru1 70.85(12) . .
C9 C3 Ru1 130.75(17) . .
C5 C4 C3 107.89(19) . .
C5 C4 C10 127.7(2) . .
C3 C4 C10 123.5(2) . .
C5 C4 Ru1 71.01(12) . .
C3 C4 Ru1 71.12(11) . .
C10 C4 Ru1 132.25(17) . .
C4 C5 C1 108.30(19) . .
C4 C5 C11 126.2(2) . .
C1 C5 C11 125.3(2) . .
C4 C5 Ru1 71.12(12) . .
C1 C5 Ru1 71.32(12) . .
C11 C5 Ru1 127.15(16) . .
C1 C6 C7 111.5(2) . .
C1 C6 H6A 109.3 . .
C7 C6 H6A 109.3 . .
C1 C6 H6B 109.3 . .
C7 C6 H6B 109.3 . .
H6A C6 H6B 108.0 . .
C6 C7 H7A 109.5 . .
C6 C7 H7B 109.5 . .
H7A C7 H7B 109.5 . .
C6 C7 H7C 109.5 . .
H7A C7 H7C 109.5 . .
H7B C7 H7C 109.5 . .
C2 C8 H8A 109.5 . .
C2 C8 H8B 109.5 . .
H8A C8 H8B 109.5 . .
C2 C8 H8C 109.5 . .
H8A C8 H8C 109.5 . .
H8B C8 H8C 109.5 . .
C3 C9 H9A 109.5 . .
C3 C9 H9B 109.5 . .
H9A C9 H9B 109.5 . .
C3 C9 H9C 109.5 . .
H9A C9 H9C 109.5 . .
H9B C9 H9C 109.5 . .
C4 C10 H10A 109.5 . .
C4 C10 H10B 109.5 . .
H10A C10 H10B 109.5 . .
C4 C10 H10C 109.5 . .
H10A C10 H10C 109.5 . .
H10B C10 H10C 109.5 . .
C5 C11 H11A 109.5 . .
C5 C11 H11B 109.5 . .
H11A C11 H11B 109.5 . .
C5 C11 H11C 109.5 . .
H11A C11 H11C 109.5 . .
H11B C11 H11C 109.5 . .
C13 C12 C13 108.9(3) . 7_565
C13 C12 C15 125.35(13) . .
C13 C12 C15 125.35(13) 7_565 .
C13 C12 Ru2 71.53(13) . .
C13 C12 Ru2 71.53(13) 7_565 .
C15 C12 Ru2 128.6(2) . .
C12 C13 C14 107.35(19) . .
C12 C13 C17 126.8(2) . .
C14 C13 C17 124.8(2) . .
C12 C13 Ru2 70.41(13) . .
C14 C13 Ru2 70.76(11) . .
C17 C13 Ru2 133.42(15) . .
C14 C14 C13 108.19(12) 7_565 .
C14 C14 C18 127.94(13) 7_565 .
C13 C14 C18 123.59(19) . .
C14 C14 Ru2 71.07(5) 7_565 .
C13 C14 Ru2 70.91(11) . .
C18 C14 Ru2 128.44(14) . .
C12 C15 C16 110.3(3) . .
C13 C17 H17A 109.5 . .
C13 C17 H17B 109.5 . .
H17A C17 H17B 109.5 . .
C13 C17 H17C 109.5 . .
H17A C17 H17C 109.5 . .
H17B C17 H17C 109.5 . .
C14 C18 H18A 109.5 . .
C14 C18 H18B 109.5 . .
H18A C18 H18B 109.5 . .
C14 C18 H18C 109.5 . .
H18A C18 H18C 109.5 . .
H18B C18 H18C 109.5 . .
C20 C19 C20 107.4(3) 7_565 .
C20 C19 C22 125.40(14) 7_565 .
C20 C19 C22 125.40(14) . .
C20 C19 Ru3 71.11(14) 7_565 .
C20 C19 Ru3 71.11(14) . .
C22 C19 Ru3 135.0(2) . .
C21 C20 C19 108.1(2) . .
C21 C20 C24 127.1(2) . .
C19 C20 C24 124.6(2) . .
C21 C20 Ru3 71.33(12) . .
C19 C20 Ru3 70.46(14) . .
C24 C20 Ru3 127.17(15) . .
C20 C21 C21 108.15(13) . 7_565
C20 C21 C25 127.2(2) . .
C21 C21 C25 124.03(13) 7_565 .
C20 C21 Ru3 70.73(11) . .
C21 C21 Ru3 71.00(6) 7_565 .
C25 C21 Ru3 131.22(15) . .
C19 C22 C23 110.8(3) . .
C22 C23 H23A 109.5 . .
C22 C23 H23B 109.5 . .
H23A C23 H23B 109.5 . .
C22 C23 H23C 109.5 . .
H23A C23 H23C 109.5 . .
H23B C23 H23C 109.5 . .
C22 C23 H23A 109.5(4) . 7_565
H23A C23 H23A 130.6 . 7_565
H23B C23 H23A 84.5 . 7_565
H23C C23 H23A 27.4 . 7_565
C22 C23 H23B 109.5(5) . 7_565
H23A C23 H23B 84.5 . 7_565
H23B C23 H23B 27.4 . 7_565
H23C C23 H23B 130.6 . 7_565
H23A C23 H23B 109.5 7_565 7_565
C22 C23 H23C 109.5(9) . 7_565
H23A C23 H23C 27.4 . 7_565
H23B C23 H23C 130.6 . 7_565
H23C C23 H23C 84.5 . 7_565
H23A C23 H23C 109.5 7_565 7_565
H23B C23 H23C 109.5 7_565 7_565
C20 C24 H24A 109.5 . .
C20 C24 H24B 109.5 . .
H24A C24 H24B 109.5 . .
C20 C24 H24C 109.5 . .
H24A C24 H24C 109.5 . .
H24B C24 H24C 109.5 . .
C21 C25 H25A 109.5 . .
C21 C25 H25B 109.5 . .
H25A C25 H25B 109.5 . .
C21 C25 H25C 109.5 . .
H25A C25 H25C 109.5 . .
H25B C25 H25C 109.5 . .

loop_
_geom_bond_atom_site_label_1
_geom_bond_atom_site_label_2
_geom_bond_distance
_geom_bond_site_symmetry_2
Ru1 C2 2.189(2) .
Ru1 C5 2.194(2) .
Ru1 C4 2.195(2) .
Ru1 C3 2.198(2) .
Ru1 C1 2.203(2) .
Ru1 Ru1 2.7868(3) 7_565
Ru1 Ru3 2.7883(3) .
Ru1 Ru2 2.7922(2) .
Ru1 H1 1.88(3) .
Ru1 H2 1.87(3) .
Ru1 H3 1.86(3) .
Ru2 C12 2.182(3) .
Ru2 C14 2.1951(19) .
Ru2 C14 2.1951(19) 7_565
Ru2 C13 2.1971(19) .
Ru2 C13 2.1972(19) 7_565
Ru2 Ru3 2.7941(3) .
Ru2 H1 1.75(3) .
Ru2 H2 1.99(5) .
Ru3 C19 2.182(3) .
Ru3 C20 2.190(2) .
Ru3 C20 2.190(2) 7_565
Ru3 C21 2.1980(19) 7_565
Ru3 C21 2.1980(19) .
Ru3 H1 1.77(3) .
Ru3 H3 1.88(5) .
C1 C5 1.435(3) .
C1 C2 1.439(3) .
C1 C6 1.490(4) .
C2 C3 1.419(3) .
C2 C8 1.497(3) .
C3 C4 1.431(3) .
C3 C9 1.502(3) .
C4 C5 1.424(3) .
C4 C10 1.507(3) .
C5 C11 1.493(3) .
C6 C7 1.544(4) .
C6 H6A 0.9900 .
C6 H6B 0.9900 .
C7 H7A 0.9800 .
C7 H7B 0.9800 .
C7 H7C 0.9800 .
C8 H8A 0.9800 .
C8 H8B 0.9800 .
C8 H8C 0.9800 .
C9 H9A 0.9800 .
C9 H9B 0.9800 .
C9 H9C 0.9800 .
C10 H10A 0.9800 .
C10 H10B 0.9800 .
C10 H10C 0.9800 .
C11 H11A 0.9800 .
C11 H11B 0.9800 .
C11 H11C 0.9800 .
C12 C13 1.428(3) .
C12 C13 1.428(3) 7_565
C12 C15 1.512(4) .
C13 C14 1.442(3) .
C13 C17 1.493(3) .
C14 C14 1.424(4) 7_565
C14 C18 1.503(3) .
C15 C16 1.534(4) .
C17 H17A 0.9800 .
C17 H17B 0.9800 .
C17 H17C 0.9800 .
C18 H18A 0.9800 .
C18 H18B 0.9800 .
C18 H18C 0.9800 .
C19 C20 1.439(3) 7_565
C19 C20 1.439(3) .
C19 C22 1.498(4) .
C20 C21 1.426(3) .
C20 C24 1.496(3) .
C21 C21 1.431(4) 7_565
C21 C25 1.500(3) .
C22 C23 1.526(4) .
C23 H23A 0.9800 .
C23 H23B 0.9800 .
C23 H23C 0.9800 .
C23 H23A 0.98(2) 7_565
C23 H23B 0.98(2) 7_565
C23 H23C 0.98(4) 7_565
C24 H24A 0.9800 .
C24 H24B 0.9800 .
C24 H24C 0.9800 .
C25 H25A 0.9800 .
C25 H25B 0.9800 .
C25 H25C 0.9800 .

loop_
_geom_torsion_atom_site_label_1
_geom_torsion_atom_site_label_2
_geom_torsion_atom_site_label_3
_geom_torsion_atom_site_label_4
_geom_torsion
_geom_torsion_site_symmetry_1
_geom_torsion_site_symmetry_4
C5 C1 C2 C3 -1.2(2) . .
C6 C1 C2 C3 167.0(2) . .
Ru1 C1 C2 C3 -62.43(15) . .
C5 C1 C2 C8 -175.8(2) . .
C6 C1 C2 C8 -7.6(4) . .
Ru1 C1 C2 C8 122.9(2) . .
C5 C1 C2 Ru1 61.24(15) . .
C6 C1 C2 Ru1 -130.5(2) . .
C1 C2 C3 C4 1.2(2) . .
C8 C2 C3 C4 175.6(2) . .
Ru1 C2 C3 C4 -61.22(14) . .
C1 C2 C3 C9 -170.5(2) . .
C8 C2 C3 C9 4.0(4) . .
Ru1 C2 C3 C9 127.2(2) . .
C1 C2 C3 Ru1 62.38(15) . .
C8 C2 C3 Ru1 -123.1(2) . .
C2 C3 C4 C5 -0.7(2) . .
C9 C3 C4 C5 171.4(2) . .
Ru1 C3 C4 C5 -61.85(15) . .
C2 C3 C4 C10 -170.1(2) . .
C9 C3 C4 C10 2.0(3) . .
Ru1 C3 C4 C10 128.7(2) . .
C2 C3 C4 Ru1 61.17(15) . .
C9 C3 C4 Ru1 -126.8(2) . .
C3 C4 C5 C1 -0.1(2) . .
C10 C4 C5 C1 168.8(2) . .
Ru1 C4 C5 C1 -61.99(15) . .
C3 C4 C5 C11 -175.4(2) . .
C10 C4 C5 C11 -6.5(4) . .
Ru1 C4 C5 C11 122.7(2) . .
C3 C4 C5 Ru1 61.92(14) . .
C10 C4 C5 Ru1 -129.2(2) . .
C2 C1 C5 C4 0.8(3) . .
C6 C1 C5 C4 -167.6(2) . .
Ru1 C1 C5 C4 61.86(15) . .
C2 C1 C5 C11 176.1(2) . .
C6 C1 C5 C11 7.8(4) . .
Ru1 C1 C5 C11 -122.8(2) . .
C2 C1 C5 Ru1 -61.09(15) . .
C6 C1 C5 Ru1 130.6(2) . .
C5 C1 C6 C7 84.5(3) . .
C2 C1 C6 C7 -81.7(3) . .
Ru1 C1 C6 C7 -178.74(17) . .
C13 C12 C13 C14 -0.7(3) 7_565 .
C15 C12 C13 C14 -173.9(2) . .
Ru2 C12 C13 C14 61.46(14) . .
C13 C12 C13 C17 167.73(15) 7_565 .
C15 C12 C13 C17 -5.5(4) . .
Ru2 C12 C13 C17 -130.1(2) . .
C13 C12 C13 Ru2 -62.12(19) 7_565 .
C15 C12 C13 Ru2 124.7(3) . .
C12 C13 C14 C14 0.40(18) . 7_565
C17 C13 C14 C14 -168.28(17) . 7_565
Ru2 C13 C14 C14 61.64(5) . 7_565
C12 C13 C14 C18 174.7(2) . .
C17 C13 C14 C18 6.0(3) . .
Ru2 C13 C14 C18 -124.05(19) . .
C12 C13 C14 Ru2 -61.24(16) . .
C17 C13 C14 Ru2 130.1(2) . .
C13 C12 C15 C16 86.1(2) . .
C13 C12 C15 C16 -86.1(2) 7_565 .
Ru2 C12 C15 C16 180.000(0) . .
C20 C19 C20 C21 0.5(3) 7_565 .
C22 C19 C20 C21 166.0(2) . .
Ru3 C19 C20 C21 -61.72(14) . .
C20 C19 C20 C24 -175.51(14) 7_565 .
C22 C19 C20 C24 -10.0(4) . .
Ru3 C19 C20 C24 122.3(2) . .
C20 C19 C20 Ru3 62.22(19) 7_565 .
C22 C19 C20 Ru3 -132.3(3) . .
C19 C20 C21 C21 -0.31(19) . 7_565
C24 C20 C21 C21 175.56(18) . 7_565
Ru3 C20 C21 C21 -61.48(6) . 7_565
C19 C20 C21 C25 -171.2(2) . .
C24 C20 C21 C25 4.7(3) . .
Ru3 C20 C21 C25 127.7(2) . .
C19 C20 C21 Ru3 61.17(16) . .
C24 C20 C21 Ru3 -123.0(2) . .
C20 C19 C22 C23 81.5(2) 7_565 .
C20 C19 C22 C23 -81.5(2) . .
Ru3 C19 C22 C23 180.000(1) . .
